data_2022173
loop_
_publ_author_name
'Bond, Andrew D.'
'Sun, Changquan C.'

_publ_section_title
;
 Intermolecular interactions and disorder in six isostructural celecoxib
 solvates
;
_journal_coeditor_code SK3751
_journal_issue 7
_journal_name_full 'Acta Crystallographica Section C'
_journal_page_first
;
;
_journal_paper_doi 10.1107/S2053229620008359
_journal_volume 76
_journal_year 2020
_chemical_formula_iupac 'C17 H14 F3 N3 O2 S, C5 H9 N O'
_chemical_formula_moiety 'C17 H14 F3 N3 O2 S, C5 H9 N O'
_chemical_formula_sum 'C22 H23 F3 N4 O3 S'
_chemical_formula_weight 480.50
_chemical_name_common
;
Celecoxib <i>N</i>-methyl-2-pyrrolidone monosolvate
;
_chemical_name_systematic
;
4-[5-(4-Methylphenyl)-3-(trifluoromethyl)pyrazol-1-yl]benzenesulfonamide
<i>N</i>-methylpyrrolidin-2-one monosolvate
;
_space_group_crystal_system monoclinic
_space_group_IT_number 14
_space_group_name_Hall '-P 2ybc'
_space_group_name_H-M_alt 'P 1 21/c 1'
_atom_sites_solution_hydrogens mixed
_atom_sites_solution_primary dual
_atom_sites_solution_secondary difmap
_audit_creation_method SHELXL-2018/1
_cell_angle_alpha 90
_cell_angle_beta 101.358(2)
_cell_angle_gamma 90
_cell_formula_units_Z 4
_cell_length_a 11.9978(4)
_cell_length_b 9.0896(3)
_cell_length_c 21.9732(8)
_cell_measurement_reflns_used 9878
_cell_measurement_temperature 298(2)
_cell_measurement_theta_max 66.51
_cell_measurement_theta_min 3.76
_cell_volume 2349.36(14)
_computing_cell_refinement
;
SAINT (Bruker, 2018)
;
_computing_data_collection
;
APEX3 (Bruker, 2018)
;
_computing_data_reduction
;
SAINT (Bruker, 2018)
;
_computing_molecular_graphics
;
Mercury (Macrae <i>et al.</i>, 2020)
;
_computing_publication_material
;
SHELXL2018 (Sheldrick, 2015b)
;
_computing_structure_refinement
;
SHELXL2018 (Sheldrick, 2015b)
;
_computing_structure_solution
;
SHELXT (Sheldrick, 2015a)
;
_diffrn_ambient_temperature 298(2)
_diffrn_measured_fraction_theta_full 0.995
_diffrn_measured_fraction_theta_max 0.995
_diffrn_measurement_device_type 'Bruker D8-QUEST PHOTON-100'
_diffrn_measurement_method '\w and \f-scans'
_diffrn_radiation_type CuK\a
_diffrn_radiation_wavelength 1.54178
_diffrn_reflns_av_R_equivalents 0.0469
_diffrn_reflns_av_unetI/netI 0.0333
_diffrn_reflns_limit_h_max 14
_diffrn_reflns_limit_h_min -14
_diffrn_reflns_limit_k_max 9
_diffrn_reflns_limit_k_min -10
_diffrn_reflns_limit_l_max 25
_diffrn_reflns_limit_l_min -24
_diffrn_reflns_number 24378
_diffrn_reflns_theta_full 66.791
_diffrn_reflns_theta_max 66.791
_diffrn_reflns_theta_min 3.758
_diffrn_source 'Incoatec I\mS Cu microsource'
_exptl_absorpt_coefficient_mu 1.713
_exptl_absorpt_correction_T_max 0.753
_exptl_absorpt_correction_T_min 0.593
_exptl_absorpt_correction_type multi-scan
_exptl_absorpt_process_details
;
(SADABS; Bruker, 2016)
;
_exptl_crystal_colour colourless
_exptl_crystal_density_diffrn 1.358
_exptl_crystal_description block
_exptl_crystal_F_000 1000
_exptl_crystal_size_max 0.200
_exptl_crystal_size_mid 0.180
_exptl_crystal_size_min 0.180
_refine_diff_density_max 0.223
_refine_diff_density_min -0.240
_refine_ls_extinction_coef 0.0093(5)
_refine_ls_extinction_method
;
SHELXL2018 (Sheldrick, 2015b)
;
_refine_ls_goodness_of_fit_ref 1.031
_refine_ls_hydrogen_treatment mixed
_refine_ls_matrix_type full
_refine_ls_number_parameters 389
_refine_ls_number_reflns 4146
_refine_ls_number_restraints 103
_refine_ls_restrained_S_all 1.093
_refine_ls_R_factor_all 0.0656
_refine_ls_R_factor_gt 0.0475
_refine_ls_shift/su_max 0.000
_refine_ls_shift/su_mean 0.000
_refine_ls_structure_factor_coef Fsqd
_refine_ls_weighting_details 'w=1/[\s^2^(Fo^2^)+(0.0683P)^2^+0.6367P] where P=(Fo^2^+2Fc^2^)/3'
_refine_ls_weighting_scheme calc
_refine_ls_wR_factor_gt 0.1245
_refine_ls_wR_factor_ref 0.1361
_reflns_number_gt 3112
_reflns_number_total 4146
_reflns_threshold_expression 'I > 2\s(I)'
_cod_data_source_file sk3751sup1.cif
_cod_data_source_block 3
_cod_original_sg_symbol_H-M 'P 21/c'
_cod_database_code 2022173
_shelx_space_group_comment
;
The symmetry employed for this shelxl refinement is uniquely defined
by the following loop, which should always be used as a source of
symmetry information in preference to the above space-group names.
They are only intended as comments.
;
_shelx_estimated_absorpt_t_min 0.726
_shelx_estimated_absorpt_t_max 0.748

loop_
_space_group_symop_operation_xyz
'x, y, z'
'-x, y+1/2, -z+1/2'
'-x, -y, -z'
'x, -y-1/2, z-1/2'

loop_
_atom_site_type_symbol
_atom_site_label
_atom_site_fract_x
_atom_site_fract_y
_atom_site_fract_z
_atom_site_U_iso_or_equiv
_atom_site_adp_type
_atom_site_calc_flag
_atom_site_occupancy
_atom_site_disorder_assembly
_atom_site_disorder_group
S S1 0.42443(5) 0.72995(8) 0.57323(3) 0.0743(3) Uani d 1 . .
O O1 0.40662(15) 0.6918(3) 0.63344(9) 0.0970(6) Uani d 1 . .
O O2 0.37053(14) 0.8572(2) 0.54265(10) 0.0974(6) Uani d 1 . .
N N1 0.97465(15) 0.8705(2) 0.65213(9) 0.0718(5) Uani d 1 . .
N N2 0.92235(13) 0.8146(2) 0.59662(8) 0.0600(5) Uani d 1 . .
N N3 0.38435(16) 0.5916(3) 0.52861(10) 0.0796(6) Uani d 1 . .
H H1N 0.393(3) 0.614(3) 0.4911(7) 0.119 Uiso d 1 . .
H H2N 0.421(2) 0.514(2) 0.5457(12) 0.119 Uiso d 1 . .
C C1 1.08126(19) 0.8883(3) 0.64533(12) 0.0728(6) Uani d 1 . .
C C2 1.09811(18) 0.8453(3) 0.58771(12) 0.0687(6) Uani d 1 . .
H H2A 1.165852 0.848585 0.573206 0.082 Uiso calc 1 . .
C C3 0.99450(16) 0.7967(2) 0.55607(10) 0.0565(5) Uani d 1 . .
C C4 1.1659(3) 0.9471(4) 0.69872(16) 0.1011(10) Uani d 1 . .
F F1 1.2535(9) 0.994(2) 0.6765(5) 0.222(8) Uani d 0.507(13) A 1
F F3 1.1276(7) 1.0600(9) 0.7205(3) 0.134(3) Uani d 0.507(13) A 1
F F2 1.1967(14) 0.8585(8) 0.7407(5) 0.232(9) Uani d 0.507(13) A 1
F F1A 1.1958(8) 1.0844(6) 0.6935(7) 0.182(7) Uani d 0.493(13) A 2
F F2A 1.2593(4) 0.8749(8) 0.7101(3) 0.108(3) Uani d 0.493(13) A 2
F F3A 1.1318(6) 0.9433(19) 0.7522(4) 0.194(8) Uani d 0.493(13) A 2
C C5 0.96376(16) 0.7310(2) 0.49422(10) 0.0560(5) Uani d 1 . .
C C6 0.88572(16) 0.6174(2) 0.48013(11) 0.0590(5) Uani d 1 . .
H H6A 0.848432 0.582550 0.510538 0.071 Uiso calc 1 . .
C C7 0.86273(17) 0.5559(3) 0.42205(11) 0.0653(6) Uani d 1 . .
H H7A 0.809584 0.480362 0.413807 0.078 Uiso calc 1 . .
C C8 0.9163(2) 0.6029(3) 0.37558(12) 0.0733(6) Uani d 1 . .
C C9 0.9950(2) 0.7151(3) 0.38973(13) 0.0833(8) Uani d 1 . .
H H9A 1.033100 0.748272 0.359382 0.100 Uiso calc 1 . .
C C10 1.0182(2) 0.7789(3) 0.44766(12) 0.0733(7) Uani d 1 . .
H H10A 1.070912 0.854952 0.455685 0.088 Uiso calc 1 . .
C C11 0.8899(3) 0.5348(4) 0.31160(14) 0.1128(11) Uani d 1 . .
H H11A 0.935098 0.581327 0.285594 0.169 Uiso calc 1 . .
H H11B 0.907036 0.431568 0.314617 0.169 Uiso calc 1 . .
H H11C 0.810760 0.548188 0.293943 0.169 Uiso calc 1 . .
C C12 0.80263(16) 0.7899(2) 0.58845(10) 0.0561(5) Uani d 1 . .
C C13 0.76268(19) 0.7091(3) 0.63267(11) 0.0715(6) Uani d 1 . .
H H13A 0.813363 0.667305 0.665627 0.086 Uiso calc 1 . .
C C14 0.64752(19) 0.6904(3) 0.62788(11) 0.0740(7) Uani d 1 . .
H H14A 0.620015 0.635728 0.657536 0.089 Uiso calc 1 . .
C C15 0.57292(17) 0.7531(2) 0.57887(11) 0.0615(6) Uani d 1 . .
C C16 0.61338(17) 0.8324(2) 0.53439(10) 0.0597(5) Uani d 1 . .
H H16A 0.562852 0.873081 0.501098 0.072 Uiso calc 1 . .
C C17 0.72897(16) 0.8514(2) 0.53925(10) 0.0582(5) Uani d 1 . .
H H17A 0.756691 0.905349 0.509478 0.070 Uiso calc 1 . .
O O1S 0.46487(18) 0.6396(2) 0.41492(10) 0.0977(6) Uani d 0.679(8) B 1
N N1S 0.3890(4) 0.8101(5) 0.34400(18) 0.0848(14) Uani d 0.679(8) B 1
C C1S 0.4695(5) 0.7240(8) 0.3717(3) 0.0727(16) Uani d 0.679(8) B 1
C C2S 0.5661(7) 0.7546(11) 0.3406(4) 0.122(3) Uani d 0.679(8) B 1
H H2S1 0.624984 0.807865 0.368541 0.146 Uiso calc 0.679(8) B 1
H H2S2 0.598100 0.662814 0.329412 0.146 Uiso calc 0.679(8) B 1
C C3S 0.5277(6) 0.8373(13) 0.2880(4) 0.177(4) Uani d 0.679(8) B 1
H H3S1 0.520389 0.776555 0.251096 0.212 Uiso calc 0.679(8) B 1
H H3S2 0.580123 0.916926 0.284945 0.212 Uiso calc 0.679(8) B 1
C C4S 0.4020(6) 0.9032(9) 0.2952(4) 0.117(3) Uani d 0.679(8) B 1
H H4S1 0.405189 1.006227 0.306865 0.140 Uiso calc 0.679(8) B 1
H H4S2 0.343951 0.887895 0.258223 0.140 Uiso calc 0.679(8) B 1
C C5S 0.2769(6) 0.8127(10) 0.3636(4) 0.144(3) Uani d 0.679(8) B 1
H H5S1 0.227545 0.881874 0.338547 0.216 Uiso calc 0.679(8) B 1
H H5S2 0.243357 0.716451 0.358569 0.216 Uiso calc 0.679(8) B 1
H H5S3 0.287600 0.841352 0.406450 0.216 Uiso calc 0.679(8) B 1
O O1SA 0.46487(18) 0.6396(2) 0.41492(10) 0.0977(6) Uani d 0.321(8) B 2
N N1SA 0.4849(10) 0.7734(12) 0.3361(5) 0.129(4) Uani d 0.321(8) B 2
C C1SA 0.4263(10) 0.7305(16) 0.3763(6) 0.086(5) Uani d 0.321(8) B 2
C C2SA 0.3286(12) 0.8325(19) 0.3689(8) 0.127(6) Uani d 0.321(8) B 2
H H2S3 0.257860 0.777722 0.361922 0.152 Uiso calc 0.321(8) B 2
H H2S4 0.332888 0.891552 0.406092 0.152 Uiso calc 0.321(8) B 2
C C3SA 0.3331(13) 0.9204(19) 0.3193(8) 0.182(8) Uani d 0.321(8) B 2
H H3S3 0.326878 1.022754 0.330697 0.218 Uiso calc 0.321(8) B 2
H H3S4 0.270203 0.897681 0.285595 0.218 Uiso calc 0.321(8) B 2
C C4SA 0.4571(13) 0.8927(16) 0.2963(7) 0.096(4) Uani d 0.321(8) B 2
H H4S3 0.447513 0.866133 0.252777 0.116 Uiso calc 0.321(8) B 2
H H4S4 0.509558 0.974392 0.305894 0.116 Uiso calc 0.321(8) B 2
C C5SA 0.5910(16) 0.693(2) 0.3311(11) 0.151(8) Uani d 0.321(8) B 2
H H5S4 0.624693 0.737444 0.299464 0.227 Uiso calc 0.321(8) B 2
H H5S5 0.643550 0.697079 0.370117 0.227 Uiso calc 0.321(8) B 2
H H5S6 0.573025 0.591953 0.320419 0.227 Uiso calc 0.321(8) B 2

loop_
_atom_site_aniso_label
_atom_site_aniso_U_11
_atom_site_aniso_U_22
_atom_site_aniso_U_33
_atom_site_aniso_U_12
_atom_site_aniso_U_13
_atom_site_aniso_U_23
S1 0.0452(3) 0.0899(5) 0.0951(5) 0.0062(3) 0.0318(3) 0.0201(3)
O1 0.0704(11) 0.1386(17) 0.0948(12) 0.0002(11) 0.0471(9) 0.0159(12)
O2 0.0537(9) 0.0935(13) 0.1515(17) 0.0230(9) 0.0360(10) 0.0376(12)
N1 0.0572(11) 0.0795(14) 0.0772(12) -0.0030(9) 0.0096(9) -0.0089(10)
N2 0.0441(9) 0.0647(11) 0.0712(11) -0.0021(8) 0.0115(8) -0.0004(9)
N3 0.0570(11) 0.0913(16) 0.0933(15) -0.0123(10) 0.0214(11) 0.0146(12)
C1 0.0527(13) 0.0696(15) 0.0930(17) -0.0038(11) 0.0070(11) -0.0111(13)
C2 0.0451(11) 0.0639(14) 0.0979(17) -0.0047(10) 0.0157(11) -0.0069(13)
C3 0.0431(10) 0.0484(11) 0.0788(14) 0.0005(9) 0.0137(9) 0.0035(10)
C4 0.075(2) 0.109(3) 0.116(3) -0.0200(19) 0.0116(18) -0.032(2)
F1 0.134(6) 0.34(2) 0.207(8) -0.145(9) 0.058(6) -0.142(11)
F3 0.170(6) 0.118(5) 0.092(4) -0.016(4) -0.024(3) -0.040(3)
F2 0.257(16) 0.166(7) 0.194(13) -0.029(9) -0.151(12) 0.050(8)
F1A 0.141(8) 0.079(4) 0.273(14) -0.039(4) -0.092(8) 0.003(5)
F2A 0.060(3) 0.127(5) 0.123(5) 0.016(3) -0.017(2) -0.022(4)
F3A 0.099(5) 0.37(2) 0.115(6) -0.071(7) 0.028(4) -0.102(10)
C5 0.0396(10) 0.0501(11) 0.0794(14) 0.0040(8) 0.0148(9) 0.0049(10)
C6 0.0464(11) 0.0529(12) 0.0806(14) -0.0008(9) 0.0196(10) 0.0030(11)
C7 0.0496(12) 0.0584(13) 0.0879(16) -0.0026(10) 0.0134(11) -0.0041(12)
C8 0.0614(13) 0.0784(16) 0.0801(15) 0.0018(12) 0.0143(11) -0.0048(13)
C9 0.0771(16) 0.097(2) 0.0826(17) -0.0118(14) 0.0327(13) 0.0055(15)
C10 0.0592(13) 0.0724(15) 0.0925(18) -0.0155(11) 0.0254(12) 0.0022(13)
C11 0.116(2) 0.131(3) 0.093(2) -0.018(2) 0.0238(18) -0.024(2)
C12 0.0432(10) 0.0579(12) 0.0692(13) 0.0010(9) 0.0162(9) 0.0030(10)
C13 0.0549(13) 0.0855(17) 0.0734(14) 0.0030(11) 0.0111(10) 0.0234(13)
C14 0.0591(13) 0.0916(18) 0.0756(15) -0.0006(12) 0.0239(11) 0.0270(13)
C15 0.0459(11) 0.0686(14) 0.0750(14) 0.0044(10) 0.0242(10) 0.0100(11)
C16 0.0471(11) 0.0610(13) 0.0733(13) 0.0056(9) 0.0176(9) 0.0131(11)
C17 0.0489(11) 0.0581(13) 0.0712(13) 0.0009(9) 0.0205(9) 0.0117(10)
O1S 0.0985(14) 0.1014(15) 0.0988(13) 0.0077(12) 0.0332(11) 0.0285(12)
N1S 0.095(3) 0.075(3) 0.077(2) -0.005(2) -0.001(2) 0.005(2)
C1S 0.065(3) 0.083(3) 0.069(3) -0.010(3) 0.011(2) 0.003(3)
C2S 0.100(4) 0.154(6) 0.120(4) -0.013(5) 0.044(4) 0.032(5)
C3S 0.116(5) 0.270(8) 0.140(5) -0.050(5) 0.014(4) 0.093(5)
C4S 0.118(6) 0.109(5) 0.112(4) -0.008(4) -0.005(4) 0.021(4)
C5S 0.082(4) 0.169(7) 0.185(7) 0.015(4) 0.037(4) -0.061(5)
O1SA 0.0985(14) 0.1014(15) 0.0988(13) 0.0077(12) 0.0332(11) 0.0285(12)
N1SA 0.143(9) 0.119(7) 0.129(8) -0.005(7) 0.038(7) 0.011(6)
C1SA 0.090(9) 0.072(6) 0.095(8) 0.006(7) 0.011(6) -0.008(6)
C2SA 0.122(10) 0.136(9) 0.112(8) 0.010(8) -0.003(8) -0.021(7)
C3SA 0.189(11) 0.170(11) 0.174(11) 0.010(9) 0.007(8) -0.009(9)
C4SA 0.128(9) 0.078(6) 0.080(6) 0.041(7) 0.011(7) 0.030(5)
C5SA 0.158(13) 0.129(11) 0.193(14) 0.051(9) 0.099(10) 0.031(10)

loop_
_atom_type_symbol
_atom_type_description
_atom_type_scat_dispersion_real
_atom_type_scat_dispersion_imag
_atom_type_scat_source
C C 0.0181 0.0091 'International Tables Vol C Tables 4.2.6.8 and 6.1.1.4'
H H 0.0000 0.0000 'International Tables Vol C Tables 4.2.6.8 and 6.1.1.4'
F F 0.0727 0.0534 'International Tables Vol C Tables 4.2.6.8 and 6.1.1.4'
N N 0.0311 0.0180 'International Tables Vol C Tables 4.2.6.8 and 6.1.1.4'
O O 0.0492 0.0322 'International Tables Vol C Tables 4.2.6.8 and 6.1.1.4'
S S 0.3331 0.5567 'International Tables Vol C Tables 4.2.6.8 and 6.1.1.4'

loop_
_geom_angle_atom_site_label_1
_geom_angle_atom_site_label_2
_geom_angle_atom_site_label_3
_geom_angle_site_symmetry_1
_geom_angle_site_symmetry_3
_geom_angle
_geom_angle_publ_flag
O1 S1 O2 . . 119.86(12) ?
O1 S1 N3 . . 107.11(12) ?
O2 S1 N3 . . 107.05(13) ?
O1 S1 C15 . . 107.24(11) ?
O2 S1 C15 . . 107.02(10) ?
N3 S1 C15 . . 108.11(11) ?
C1 N1 N2 . . 103.29(18) ?
N1 N2 C3 . . 112.96(16) ?
N1 N2 C12 . . 116.57(17) ?
C3 N2 C12 . . 130.41(18) ?
S1 N3 H1N . . 109(2) ?
S1 N3 H2N . . 108(2) ?
H1N N3 H2N . . 116.4(17) ?
N1 C1 C2 . . 112.9(2) ?
N1 C1 C4 . . 118.5(2) ?
C2 C1 C4 . . 128.6(2) ?
C3 C2 C1 . . 105.9(2) ?
C3 C2 H2A . . 127.0 ?
C1 C2 H2A . . 127.0 ?
N2 C3 C2 . . 105.0(2) ?
N2 C3 C5 . . 125.23(18) ?
C2 C3 C5 . . 129.7(2) ?
F2 C4 F3 . . 109.1(6) ?
F2A C4 F1A . . 105.2(4) ?
F2 C4 F1 . . 110.5(6) ?
F3 C4 F1 . . 104.7(6) ?
F2A C4 F3A . . 103.0(6) ?
F1A C4 F3A . . 104.0(6) ?
F2 C4 C1 . . 114.5(4) ?
F3 C4 C1 . . 110.4(4) ?
F2A C4 C1 . . 113.9(4) ?
F1A C4 C1 . . 115.4(5) ?
F1 C4 C1 . . 107.2(4) ?
F3A C4 C1 . . 114.1(4) ?
C6 C5 C10 . . 117.6(2) ?
C6 C5 C3 . . 123.13(19) ?
C10 C5 C3 . . 119.17(19) ?
C7 C6 C5 . . 121.0(2) ?
C7 C6 H6A . . 119.5 ?
C5 C6 H6A . . 119.5 ?
C6 C7 C8 . . 121.7(2) ?
C6 C7 H7A . . 119.1 ?
C8 C7 H7A . . 119.1 ?
C7 C8 C9 . . 117.4(2) ?
C7 C8 C11 . . 121.3(2) ?
C9 C8 C11 . . 121.3(2) ?
C10 C9 C8 . . 121.6(2) ?
C10 C9 H9A . . 119.2 ?
C8 C9 H9A . . 119.2 ?
C9 C10 C5 . . 120.7(2) ?
C9 C10 H10A . . 119.6 ?
C5 C10 H10A . . 119.6 ?
C8 C11 H11A . . 109.5 ?
C8 C11 H11B . . 109.5 ?
H11A C11 H11B . . 109.5 ?
C8 C11 H11C . . 109.5 ?
H11A C11 H11C . . 109.5 ?
H11B C11 H11C . . 109.5 ?
C17 C12 C13 . . 120.86(19) ?
C17 C12 N2 . . 120.66(18) ?
C13 C12 N2 . . 118.40(19) ?
C14 C13 C12 . . 119.7(2) ?
C14 C13 H13A . . 120.1 ?
C12 C13 H13A . . 120.1 ?
C13 C14 C15 . . 119.7(2) ?
C13 C14 H14A . . 120.1 ?
C15 C14 H14A . . 120.1 ?
C16 C15 C14 . . 120.31(19) ?
C16 C15 S1 . . 120.12(17) ?
C14 C15 S1 . . 119.57(16) ?
C15 C16 C17 . . 120.0(2) ?
C15 C16 H16A . . 120.0 ?
C17 C16 H16A . . 120.0 ?
C12 C17 C16 . . 119.40(19) ?
C12 C17 H17A . . 120.3 ?
C16 C17 H17A . . 120.3 ?
C1S N1S C4S . . 122.7(5) ?
C1S N1S C5S . . 120.2(5) ?
C4S N1S C5S . . 117.1(6) ?
O1S C1S N1S . . 126.6(5) ?
O1S C1S C2S . . 129.1(5) ?
N1S C1S C2S . . 104.3(5) ?
C3S C2S C1S . . 109.1(7) ?
C3S C2S H2S1 . . 109.9 ?
C1S C2S H2S1 . . 109.9 ?
C3S C2S H2S2 . . 109.9 ?
C1S C2S H2S2 . . 109.9 ?
H2S1 C2S H2S2 . . 108.3 ?
C2S C3S C4S . . 106.1(6) ?
C2S C3S H3S1 . . 110.5 ?
C4S C3S H3S1 . . 110.5 ?
C2S C3S H3S2 . . 110.5 ?
C4S C3S H3S2 . . 110.5 ?
H3S1 C3S H3S2 . . 108.7 ?
N1S C4S C3S . . 95.5(5) ?
N1S C4S H4S1 . . 112.7 ?
C3S C4S H4S1 . . 112.7 ?
N1S C4S H4S2 . . 112.7 ?
C3S C4S H4S2 . . 112.7 ?
H4S1 C4S H4S2 . . 110.1 ?
N1S C5S H5S1 . . 109.5 ?
N1S C5S H5S2 . . 109.5 ?
H5S1 C5S H5S2 . . 109.5 ?
N1S C5S H5S3 . . 109.5 ?
H5S1 C5S H5S3 . . 109.5 ?
H5S2 C5S H5S3 . . 109.5 ?
C1SA N1SA C4SA . . 124.8(9) ?
C1SA N1SA C5SA . . 119.3(10) ?
C4SA N1SA C5SA . . 115.9(10) ?
O1SA C1SA N1SA . . 120.0(9) ?
O1SA C1SA C2SA . . 133.8(10) ?
N1SA C1SA C2SA . . 105.1(9) ?
C3SA C2SA C1SA . . 107.5(11) ?
C3SA C2SA H2S3 . . 110.2 ?
C1SA C2SA H2S3 . . 110.2 ?
C3SA C2SA H2S4 . . 110.2 ?
C1SA C2SA H2S4 . . 110.2 ?
H2S3 C2SA H2S4 . . 108.5 ?
C2SA C3SA C4SA . . 109.3(10) ?
C2SA C3SA H3S3 . . 109.8 ?
C4SA C3SA H3S3 . . 109.8 ?
C2SA C3SA H3S4 . . 109.8 ?
C4SA C3SA H3S4 . . 109.8 ?
H3S3 C3SA H3S4 . . 108.3 ?
N1SA C4SA C3SA . . 92.5(8) ?
N1SA C4SA H4S3 . . 113.2 ?
C3SA C4SA H4S3 . . 113.2 ?
N1SA C4SA H4S4 . . 113.2 ?
C3SA C4SA H4S4 . . 113.2 ?
H4S3 C4SA H4S4 . . 110.6 ?
N1SA C5SA H5S4 . . 109.5 ?
N1SA C5SA H5S5 . . 109.5 ?
H5S4 C5SA H5S5 . . 109.5 ?
N1SA C5SA H5S6 . . 109.5 ?
H5S4 C5SA H5S6 . . 109.5 ?
H5S5 C5SA H5S6 . . 109.5 ?

loop_
_geom_bond_atom_site_label_1
_geom_bond_atom_site_label_2
_geom_bond_site_symmetry_2
_geom_bond_distance
_geom_bond_publ_flag
S1 O1 . 1.4240(18) ?
S1 O2 . 1.4271(18) ?
S1 N3 . 1.609(2) ?
S1 C15 . 1.774(2) ?
N1 C1 . 1.327(3) ?
N1 N2 . 1.356(2) ?
N2 C3 . 1.369(3) ?
N2 C12 . 1.430(2) ?
N3 H1N . 0.875(10) ?
N3 H2N . 0.875(10) ?
C1 C2 . 1.377(3) ?
C1 C4 . 1.492(4) ?
C2 C3 . 1.372(3) ?
C2 H2A . 0.9300 ?
C3 C5 . 1.464(3) ?
C4 F2 . 1.226(6) ?
C4 F3 . 1.258(5) ?
C4 F2A . 1.279(5) ?
C4 F1A . 1.310(6) ?
C4 F1 . 1.315(6) ?
C4 F3A . 1.320(7) ?
C5 C6 . 1.387(3) ?
C5 C10 . 1.388(3) ?
C6 C7 . 1.371(3) ?
C6 H6A . 0.9300 ?
C7 C8 . 1.378(3) ?
C7 H7A . 0.9300 ?
C8 C9 . 1.383(4) ?
C8 C11 . 1.512(4) ?
C9 C10 . 1.376(4) ?
C9 H9A . 0.9300 ?
C10 H10A . 0.9300 ?
C11 H11A . 0.9600 ?
C11 H11B . 0.9600 ?
C11 H11C . 0.9600 ?
C12 C17 . 1.373(3) ?
C12 C13 . 1.377(3) ?
C13 C14 . 1.375(3) ?
C13 H13A . 0.9300 ?
C14 C15 . 1.381(3) ?
C14 H14A . 0.9300 ?
C15 C16 . 1.377(3) ?
C16 C17 . 1.381(3) ?
C16 H16A . 0.9300 ?
C17 H17A . 0.9300 ?
O1S C1S . 1.230(5) ?
N1S C1S . 1.297(6) ?
N1S C4S . 1.399(7) ?
N1S C5S . 1.492(8) ?
C1S C2S . 1.483(9) ?
C2S C3S . 1.379(11) ?
C2S H2S1 . 0.9700 ?
C2S H2S2 . 0.9700 ?
C3S C4S . 1.659(11) ?
C3S H3S1 . 0.9700 ?
C3S H3S2 . 0.9700 ?
C4S H4S1 . 0.9700 ?
C4S H4S2 . 0.9700 ?
C5S H5S1 . 0.9600 ?
C5S H5S2 . 0.9600 ?
C5S H5S3 . 0.9600 ?
O1SA C1SA . 1.209(8) ?
N1SA C1SA . 1.293(9) ?
N1SA C4SA . 1.392(9) ?
N1SA C5SA . 1.492(11) ?
C1SA C2SA . 1.478(11) ?
C2SA C3SA . 1.361(14) ?
C2SA H2S3 . 0.9700 ?
C2SA H2S4 . 0.9700 ?
C3SA C4SA . 1.682(14) ?
C3SA H3S3 . 0.9700 ?
C3SA H3S4 . 0.9700 ?
C4SA H4S3 . 0.9700 ?
C4SA H4S4 . 0.9700 ?
C5SA H5S4 . 0.9600 ?
C5SA H5S5 . 0.9600 ?
C5SA H5S6 . 0.9600 ?

loop_
_geom_torsion_atom_site_label_1
_geom_torsion_atom_site_label_2
_geom_torsion_atom_site_label_3
_geom_torsion_atom_site_label_4
_geom_torsion_site_symmetry_1
_geom_torsion_site_symmetry_2
_geom_torsion_site_symmetry_3
_geom_torsion_site_symmetry_4
_geom_torsion
_geom_torsion_publ_flag
C1 N1 N2 C3 . . . . 0.4(2) ?
C1 N1 N2 C12 . . . . -177.00(19) ?
N2 N1 C1 C2 . . . . -0.2(3) ?
N2 N1 C1 C4 . . . . -179.1(2) ?
N1 C1 C2 C3 . . . . -0.1(3) ?
C4 C1 C2 C3 . . . . 178.7(3) ?
N1 N2 C3 C2 . . . . -0.5(2) ?
C12 N2 C3 C2 . . . . 176.5(2) ?
N1 N2 C3 C5 . . . . 176.31(19) ?
C12 N2 C3 C5 . . . . -6.7(3) ?
C1 C2 C3 N2 . . . . 0.4(3) ?
C1 C2 C3 C5 . . . . -176.2(2) ?
N1 C1 C4 F2 . . . . 74.9(11) ?
C2 C1 C4 F2 . . . . -103.9(11) ?
N1 C1 C4 F3 . . . . -48.7(7) ?
C2 C1 C4 F3 . . . . 132.5(6) ?
N1 C1 C4 F2A . . . . 133.1(5) ?
C2 C1 C4 F2A . . . . -45.7(7) ?
N1 C1 C4 F1A . . . . -105.2(9) ?
C2 C1 C4 F1A . . . . 76.1(10) ?
N1 C1 C4 F1 . . . . -162.2(10) ?
C2 C1 C4 F1 . . . . 19.0(11) ?
N1 C1 C4 F3A . . . . 15.1(9) ?
C2 C1 C4 F3A . . . . -163.6(9) ?
N2 C3 C5 C6 . . . . -34.0(3) ?
C2 C3 C5 C6 . . . . 142.0(2) ?
N2 C3 C5 C10 . . . . 149.0(2) ?
C2 C3 C5 C10 . . . . -35.0(3) ?
C10 C5 C6 C7 . . . . -0.5(3) ?
C3 C5 C6 C7 . . . . -177.62(19) ?
C5 C6 C7 C8 . . . . 0.5(3) ?
C6 C7 C8 C9 . . . . 0.2(3) ?
C6 C7 C8 C11 . . . . -179.7(3) ?
C7 C8 C9 C10 . . . . -0.8(4) ?
C11 C8 C9 C10 . . . . 179.1(3) ?
C8 C9 C10 C5 . . . . 0.7(4) ?
C6 C5 C10 C9 . . . . -0.1(3) ?
C3 C5 C10 C9 . . . . 177.2(2) ?
N1 N2 C12 C17 . . . . 124.9(2) ?
C3 N2 C12 C17 . . . . -52.0(3) ?
N1 N2 C12 C13 . . . . -52.1(3) ?
C3 N2 C12 C13 . . . . 131.1(2) ?
C17 C12 C13 C14 . . . . -0.5(4) ?
N2 C12 C13 C14 . . . . 176.4(2) ?
C12 C13 C14 C15 . . . . -0.1(4) ?
C13 C14 C15 C16 . . . . 0.9(4) ?
C13 C14 C15 S1 . . . . -179.5(2) ?
O1 S1 C15 C16 . . . . -160.02(19) ?
O2 S1 C15 C16 . . . . -30.2(2) ?
N3 S1 C15 C16 . . . . 84.8(2) ?
O1 S1 C15 C14 . . . . 20.4(2) ?
O2 S1 C15 C14 . . . . 150.2(2) ?
N3 S1 C15 C14 . . . . -94.8(2) ?
C14 C15 C16 C17 . . . . -1.0(4) ?
S1 C15 C16 C17 . . . . 179.36(18) ?
C13 C12 C17 C16 . . . . 0.4(3) ?
N2 C12 C17 C16 . . . . -176.5(2) ?
C15 C16 C17 C12 . . . . 0.4(3) ?
C4S N1S C1S O1S . . . . 179.7(7) ?
C5S N1S C1S O1S . . . . -0.4(11) ?
C4S N1S C1S C2S . . . . 1.3(9) ?
C5S N1S C1S C2S . . . . -178.9(6) ?
O1S C1S C2S C3S . . . . 169.9(9) ?
N1S C1S C2S C3S . . . . -11.7(10) ?
C1S C2S C3S C4S . . . . 15.9(10) ?
C1S N1S C4S C3S . . . . 7.5(9) ?
C5S N1S C4S C3S . . . . -172.3(6) ?
C2S C3S C4S N1S . . . . -13.7(9) ?
C4SA N1SA C1SA O1SA . . . . -169.5(15) ?
C5SA N1SA C1SA O1SA . . . . 10(3) ?
C4SA N1SA C1SA C2SA . . . . 1(2) ?
C5SA N1SA C1SA C2SA . . . . -179.9(16) ?
O1SA C1SA C2SA C3SA . . . . 174(2) ?
N1SA C1SA C2SA C3SA . . . . 6(2) ?
C1SA C2SA C3SA C4SA . . . . -9(2) ?
C1SA N1SA C4SA C3SA . . . . -5(2) ?
C5SA N1SA C4SA C3SA . . . . 175.2(16) ?
C2SA C3SA C4SA N1SA . . . . 8(2) ?

_cod_database_fobs_code 2022173
